data_7238052
loop_
_publ_author_name
'Yang, Ruchun'
'Deng, Si'
'Dong, Xiang-you'
'Song, Xianrong'
'Cai, Hu'
'Bai, Jiang'
'Xiao, Qiang'

_publ_section_title
;
 Metal-free synthesis of 1,N6-ethenoadenines from N6-propargyl-adenines
 via NIS mediated radical cascade reaction
;
_journal_issue 66
_journal_name_full 'RSC Advances'
_journal_page_first 38897
_journal_paper_doi 10.1039/C9RA09198J
_journal_volume 9
_journal_year 2019
_chemical_formula_sum 'C44 H34 N10 O4'
_chemical_formula_weight 766.81
_space_group_crystal_system orthorhombic
_space_group_IT_number 33
_space_group_name_Hall 'P 2c -2n'
_space_group_name_H-M_alt 'P n a 21'
_atom_sites_solution_hydrogens geom
_audit_creation_method SHELXL-2016/6
_audit_update_record
;
2019-09-26 deposited with the CCDC.	2019-11-18 downloaded from the CCDC.
;
_cell_angle_alpha 90
_cell_angle_beta 90
_cell_angle_gamma 90
_cell_formula_units_Z 4
_cell_length_a 20.554(2)
_cell_length_b 7.7056(8)
_cell_length_c 23.283(3)
_cell_measurement_reflns_used 3548
_cell_measurement_temperature 296(2)
_cell_measurement_theta_max 25.39
_cell_measurement_theta_min 2.64
_cell_volume 3687.6(7)
_computing_cell_refinement 'Bruker SMART'
_computing_data_collection 'Bruker SMART'
_computing_data_reduction 'Bruker SAINT'
_computing_molecular_graphics 'Bruker SHELXTL'
_computing_publication_material 'Bruker SHELXTL'
_computing_structure_refinement 'SHELXL-2016/6 (Sheldrick, 2016)'
_computing_structure_solution 'SHELXT 2014/5 (Sheldrick, 2014)'
_diffrn_ambient_temperature 296(2)
_diffrn_measured_fraction_theta_full 0.999
_diffrn_measured_fraction_theta_max 0.999
_diffrn_measurement_device_type 'CCD area detector'
_diffrn_measurement_method 'phi and omega scans'
_diffrn_radiation_type MoK\a
_diffrn_radiation_wavelength 0.71073
_diffrn_reflns_av_R_equivalents 0.0498
_diffrn_reflns_av_unetI/netI 0.0603
_diffrn_reflns_Laue_measured_fraction_full 0.999
_diffrn_reflns_Laue_measured_fraction_max 0.999
_diffrn_reflns_limit_h_max 24
_diffrn_reflns_limit_h_min -18
_diffrn_reflns_limit_k_max 8
_diffrn_reflns_limit_k_min -9
_diffrn_reflns_limit_l_max 27
_diffrn_reflns_limit_l_min -27
_diffrn_reflns_number 17676
_diffrn_reflns_point_group_measured_fraction_full 0.996
_diffrn_reflns_point_group_measured_fraction_max 0.996
_diffrn_reflns_theta_full 24.996
_diffrn_reflns_theta_max 24.996
_diffrn_reflns_theta_min 1.982
_exptl_absorpt_coefficient_mu 0.093
_exptl_absorpt_correction_type none
_exptl_crystal_colour COLORLESS
_exptl_crystal_density_diffrn 1.381
_exptl_crystal_description BLOCK
_exptl_crystal_F_000 1600
_exptl_crystal_size_max 0.250
_exptl_crystal_size_mid 0.240
_exptl_crystal_size_min 0.220
_refine_diff_density_max 0.385
_refine_diff_density_min -0.274
_refine_diff_density_rms 0.058
_refine_ls_abs_structure_details
; 
 Flack x determined using 1670 quotients [(I+)-(I-)]/[(I+)+(I-)] 
 (Parsons, Flack and Wagner, Acta Cryst. B69 (2013) 249-259). 
;
_refine_ls_abs_structure_Flack -0.2(10)
_refine_ls_extinction_method none
_refine_ls_goodness_of_fit_ref 1.096
_refine_ls_hydrogen_treatment constr
_refine_ls_matrix_type full
_refine_ls_number_parameters 523
_refine_ls_number_reflns 6451
_refine_ls_number_restraints 1
_refine_ls_restrained_S_all 1.096
_refine_ls_R_factor_all 0.1028
_refine_ls_R_factor_gt 0.0671
_refine_ls_shift/su_max 0.018
_refine_ls_shift/su_mean 0.002
_refine_ls_structure_factor_coef Fsqd
_refine_ls_weighting_details 'w=1/[\s^2^(Fo^2^)+(0.0870P)^2^+0.4818P] where P=(Fo^2^+2Fc^2^)/3'
_refine_ls_weighting_scheme calc
_refine_ls_wR_factor_gt 0.1531
_refine_ls_wR_factor_ref 0.1730
_reflns_Friedel_coverage 0.941
_reflns_Friedel_fraction_full 0.992
_reflns_Friedel_fraction_max 0.992
_reflns_number_gt 4559
_reflns_number_total 6451
_reflns_threshold_expression 'I > 2\s(I)'
_cod_data_source_file c9ra09198j2.cif
_cod_data_source_block Y
_cod_database_code 7238052
_shelx_shelxl_version_number 2016/6
_shelx_space_group_comment
; 
The symmetry employed for this shelxl refinement is uniquely defined 
by the following loop, which should always be used as a source of 
symmetry information in preference to the above space-group names. 
They are only intended as comments. 
;
_shelx_estimated_absorpt_t_min 0.977
_shelx_estimated_absorpt_t_max 0.980

loop_
_space_group_symop_operation_xyz
'x, y, z'
'-x, -y, z+1/2'
'x+1/2, -y+1/2, z'
'-x+1/2, y+1/2, z+1/2'

loop_
_atom_site_label
_atom_site_type_symbol
_atom_site_fract_x
_atom_site_fract_y
_atom_site_fract_z
_atom_site_U_iso_or_equiv
_atom_site_adp_type
_atom_site_occupancy
_atom_site_site_symmetry_order
_atom_site_calc_flag
_atom_site_refinement_flags_posn
_atom_site_refinement_flags_adp
C1 C 0.7407(6) 0.2644(14) 0.6648(7) 0.089(4) Uani 1 1 d . .
H1A H 0.767216 0.228148 0.696620 0.133 Uiso 1 1 calc R U
H1B H 0.716066 0.365038 0.675598 0.133 Uiso 1 1 calc R U
H1C H 0.711587 0.172275 0.654432 0.133 Uiso 1 1 calc R U
C2 C 0.7506(4) 0.3587(12) 0.5691(4) 0.057(2) Uani 1 1 d . .
C3 C 0.6846(3) 0.3564(9) 0.5589(3) 0.0430(18) Uani 1 1 d . .
H3A H 0.656174 0.318758 0.587409 0.052 Uiso 1 1 calc R U
C4 C 0.6604(3) 0.4104(9) 0.5061(3) 0.0392(17) Uani 1 1 d . .
C5 C 0.7023(4) 0.4768(12) 0.4650(4) 0.060(2) Uani 1 1 d . .
H5A H 0.686048 0.521228 0.430732 0.072 Uiso 1 1 calc R U
C6 C 0.7683(4) 0.4764(16) 0.4755(4) 0.085(3) Uani 1 1 d . .
H6A H 0.796912 0.515545 0.447402 0.102 Uiso 1 1 calc R U
C7 C 0.7921(4) 0.4180(16) 0.5274(4) 0.087(3) Uani 1 1 d . .
H7A H 0.836644 0.419021 0.534207 0.104 Uiso 1 1 calc R U
C8 C 0.5887(3) 0.4060(9) 0.4973(3) 0.0402(17) Uani 1 1 d . .
C9 C 0.5654(3) 0.3520(9) 0.4416(3) 0.0365(17) Uani 1 1 d . .
C10 C 0.4980(4) 0.2970(9) 0.3675(3) 0.0339(18) Uani 1 1 d . .
C11 C 0.5955(5) 0.2811(10) 0.3949(4) 0.045(2) Uani 1 1 d . .
H11A H 0.639854 0.257472 0.394077 0.054 Uiso 1 1 calc R U
C12 C 0.4445(3) 0.4142(9) 0.4532(3) 0.0373(17) Uani 1 1 d . .
H12A H 0.448719 0.449583 0.491222 0.045 Uiso 1 1 calc R U
C13 C 0.4379(3) 0.3072(9) 0.3417(3) 0.0327(16) Uani 1 1 d . .
C14 C 0.3860(3) 0.3654(8) 0.3736(3) 0.0324(16) Uani 1 1 d . .
C15 C 0.3561(4) 0.3178(7) 0.2848(3) 0.0362(17) Uani 1 1 d . .
H15A H 0.330703 0.315830 0.251763 0.043 Uiso 1 1 calc R U
C16 C 0.2676(3) 0.4308(8) 0.3510(3) 0.0371(17) Uani 1 1 d . .
H16A H 0.259494 0.417679 0.391803 0.045 Uiso 1 1 calc R U
H16B H 0.236135 0.360112 0.330616 0.045 Uiso 1 1 calc R U
C17 C 0.3069(5) 0.7383(8) 0.3399(5) 0.052(3) Uani 1 1 d . .
H17A H 0.347195 0.705713 0.354575 0.062 Uiso 1 1 calc R U
C18 C 0.2967(5) 0.9077(9) 0.3236(4) 0.073(3) Uani 1 1 d . .
H18A H 0.330805 0.986833 0.325746 0.088 Uiso 1 1 calc R U
C19 C 0.2377(5) 0.9611(9) 0.3045(3) 0.060(3) Uani 1 1 d . .
H19A H 0.230578 1.075502 0.293448 0.072 Uiso 1 1 calc R U
C20 C 0.1895(5) 0.8416(11) 0.3023(4) 0.053(2) Uani 1 1 d . .
H20A H 0.148206 0.878002 0.291154 0.064 Uiso 1 1 calc R U
C21 C 0.1980(4) 0.6730(9) 0.3152(3) 0.038(2) Uani 1 1 d . .
H21A H 0.163826 0.595012 0.310987 0.046 Uiso 1 1 calc R U
C22 C 0.2581(3) 0.6160(8) 0.3348(3) 0.0329(16) Uani 1 1 d . .
C23 C 0.0162(6) 0.7554(12) 0.3368(4) 0.069(3) Uani 1 1 d . .
H23A H -0.008528 0.799237 0.304946 0.103 Uiso 1 1 calc R U
H23B H 0.046888 0.841597 0.349033 0.103 Uiso 1 1 calc R U
H23C H 0.038976 0.652405 0.325279 0.103 Uiso 1 1 calc R U
C24 C -0.0002(4) 0.6503(11) 0.4327(4) 0.055(2) Uani 1 1 d . .
C25 C -0.0434(4) 0.5937(15) 0.4741(5) 0.082(3) Uani 1 1 d . .
H25A H -0.087936 0.598019 0.467192 0.099 Uiso 1 1 calc R U
C26 C -0.0205(4) 0.5311(15) 0.5255(5) 0.083(3) Uani 1 1 d . .
H26A H -0.049705 0.491862 0.553085 0.100 Uiso 1 1 calc R U
C27 C 0.0461(4) 0.5257(12) 0.5368(4) 0.052(2) Uani 1 1 d . .
H27A H 0.061529 0.481188 0.571296 0.063 Uiso 1 1 calc R U
C28 C 0.0884(3) 0.5872(9) 0.4961(3) 0.0393(17) Uani 1 1 d . .
C29 C 0.0662(3) 0.6475(10) 0.4437(3) 0.0441(19) Uani 1 1 d . .
H29A H 0.095556 0.685795 0.416090 0.053 Uiso 1 1 calc R U
C30 C 0.1610(3) 0.5901(9) 0.5055(3) 0.0405(17) Uani 1 1 d . .
C31 C 0.1844(3) 0.6442(9) 0.5611(3) 0.0385(17) Uani 1 1 d . .
C32 C 0.1514(5) 0.7210(9) 0.6062(4) 0.042(2) Uani 1 1 d . .
H32A H 0.107034 0.744922 0.605676 0.050 Uiso 1 1 calc R U
C33 C 0.2507(4) 0.7086(9) 0.6339(3) 0.0337(18) Uani 1 1 d . .
C34 C 0.3128(3) 0.7087(8) 0.6608(3) 0.0297(16) Uani 1 1 d . .
C35 C 0.3641(3) 0.6426(7) 0.6278(3) 0.0296(15) Uani 1 1 d . .
C36 C 0.3051(3) 0.5816(9) 0.5503(3) 0.0410(18) Uani 1 1 d . .
H36A H 0.300885 0.539743 0.513013 0.049 Uiso 1 1 calc R U
C37 C 0.3947(4) 0.7178(7) 0.7140(3) 0.0301(16) Uani 1 1 d . .
H37A H 0.421939 0.737914 0.745239 0.036 Uiso 1 1 calc R U
C38 C 0.4824(3) 0.5861(8) 0.6503(3) 0.0371(17) Uani 1 1 d . .
H38A H 0.514093 0.659297 0.669415 0.045 Uiso 1 1 calc R U
H38B H 0.489694 0.595093 0.609296 0.045 Uiso 1 1 calc R U
C39 C 0.4430(5) 0.2806(10) 0.6677(5) 0.055(3) Uani 1 1 d . .
H39A H 0.401230 0.315128 0.657356 0.066 Uiso 1 1 calc R U
C40 C 0.4544(5) 0.1140(11) 0.6815(5) 0.073(3) Uani 1 1 d . .
H40A H 0.420758 0.033733 0.678701 0.087 Uiso 1 1 calc R U
C41 C 0.5142(5) 0.0602(9) 0.6996(4) 0.062(2) Uani 1 1 d . .
H41A H 0.520355 -0.054849 0.710328 0.074 Uiso 1 1 calc R U
C42 C 0.5648(5) 0.1738(13) 0.7020(4) 0.067(3) Uani 1 1 d . .
H42A H 0.605698 0.136773 0.714001 0.080 Uiso 1 1 calc R U
C43 C 0.5546(4) 0.3486(11) 0.6859(4) 0.054(2) Uani 1 1 d . .
H43 H 0.588820 0.427587 0.686957 0.065 Uiso 1 1 calc R U
C44 C 0.4929(3) 0.4013(8) 0.6686(3) 0.0344(17) Uani 1 1 d . .
N1 N 0.5555(4) 0.2476(7) 0.3497(4) 0.039(2) Uani 1 1 d . .
N2 N 0.4996(3) 0.3590(7) 0.4242(2) 0.0340(13) Uani 1 1 d . .
N3 N 0.3866(3) 0.4185(7) 0.4293(2) 0.0376(14) Uani 1 1 d . .
N4 N 0.4188(3) 0.2731(7) 0.2858(3) 0.0346(18) Uani 1 1 d . .
N5 N 0.3330(3) 0.3674(6) 0.3381(2) 0.0303(12) Uani 1 1 d . .
N6 N 0.1907(4) 0.7571(7) 0.6508(3) 0.041(2) Uani 1 1 d . .
N7 N 0.2500(2) 0.6384(7) 0.5781(2) 0.0319(13) Uani 1 1 d . .
N8 N 0.3628(3) 0.5835(6) 0.5734(2) 0.0346(13) Uani 1 1 d . .
N9 N 0.3329(4) 0.7519(6) 0.7155(3) 0.0354(18) Uani 1 1 d . .
N10 N 0.4171(3) 0.6503(6) 0.6635(2) 0.0309(12) Uani 1 1 d . .
O1 O 0.7789(4) 0.3030(11) 0.6200(4) 0.085(2) Uani 1 1 d . .
O2 O 0.5512(3) 0.4439(8) 0.5369(2) 0.0584(17) Uani 1 1 d . .
O3 O -0.0278(3) 0.7141(10) 0.3842(4) 0.075(2) Uani 1 1 d . .
O4 O 0.1978(3) 0.5485(7) 0.4663(2) 0.0574(17) Uani 1 1 d . .

loop_
_atom_site_aniso_label
_atom_site_aniso_U_11
_atom_site_aniso_U_22
_atom_site_aniso_U_33
_atom_site_aniso_U_23
_atom_site_aniso_U_13
_atom_site_aniso_U_12
C1 0.067(9) 0.124(9) 0.075(11) 0.021(7) -0.011(8) 0.022(6)
C2 0.043(5) 0.088(6) 0.040(5) 0.002(5) -0.011(4) 0.006(5)
C3 0.038(4) 0.057(4) 0.035(4) 0.000(4) -0.003(3) 0.005(3)
C4 0.032(4) 0.056(4) 0.030(4) 0.001(3) 0.002(3) 0.006(3)
C5 0.045(6) 0.086(6) 0.048(6) 0.012(5) -0.003(5) -0.006(5)
C6 0.045(6) 0.158(10) 0.051(6) 0.013(6) 0.010(5) -0.018(6)
C7 0.037(6) 0.155(11) 0.068(7) 0.015(7) -0.001(5) -0.003(6)
C8 0.041(4) 0.048(4) 0.032(4) 0.002(3) -0.001(4) 0.010(3)
C9 0.032(4) 0.051(4) 0.026(4) 0.003(3) 0.001(3) 0.009(3)
C10 0.039(5) 0.038(4) 0.025(4) -0.001(3) 0.003(3) 0.013(4)
C11 0.042(6) 0.063(5) 0.030(5) 0.001(4) 0.002(5) 0.020(4)
C12 0.040(5) 0.048(4) 0.024(4) -0.008(3) 0.002(3) 0.009(3)
C13 0.041(5) 0.031(3) 0.027(4) -0.010(3) 0.004(3) 0.001(3)
C14 0.037(4) 0.040(4) 0.020(4) -0.001(3) -0.001(3) 0.004(3)
C15 0.057(5) 0.020(3) 0.032(4) 0.002(3) -0.002(4) 0.004(3)
C16 0.029(4) 0.042(4) 0.041(4) -0.009(3) 0.002(3) 0.000(3)
C17 0.064(7) 0.027(4) 0.065(7) -0.005(3) -0.024(6) -0.002(3)
C18 0.110(8) 0.027(4) 0.084(8) 0.001(4) -0.038(6) -0.004(5)
C19 0.108(8) 0.021(4) 0.051(5) -0.007(3) -0.007(5) 0.022(4)
C20 0.059(6) 0.049(5) 0.052(6) -0.001(4) 0.007(5) 0.012(4)
C21 0.031(4) 0.038(4) 0.045(5) -0.004(3) 0.000(4) 0.002(3)
C22 0.045(5) 0.028(3) 0.025(4) -0.009(3) 0.005(3) 0.001(3)
C23 0.074(8) 0.113(8) 0.021(6) -0.001(4) -0.016(6) 0.025(5)
C24 0.041(5) 0.073(6) 0.052(6) -0.010(4) -0.005(4) 0.010(4)
C25 0.034(5) 0.143(10) 0.071(7) -0.008(7) -0.004(5) -0.011(6)
C26 0.046(6) 0.135(9) 0.069(7) 0.012(6) 0.001(5) -0.022(6)
C27 0.043(5) 0.083(6) 0.031(4) -0.004(4) -0.003(4) -0.003(4)
C28 0.040(4) 0.044(4) 0.034(4) -0.010(3) -0.004(4) 0.003(3)
C29 0.036(4) 0.060(5) 0.036(4) -0.008(4) -0.004(3) 0.003(3)
C30 0.037(4) 0.054(4) 0.030(4) -0.009(3) 0.002(3) 0.011(3)
C31 0.034(4) 0.050(4) 0.032(4) -0.009(3) -0.001(3) 0.009(3)
C32 0.032(5) 0.057(5) 0.036(5) -0.016(4) 0.003(4) 0.007(4)
C33 0.036(5) 0.042(4) 0.023(4) -0.008(3) 0.005(3) 0.003(4)
C34 0.033(4) 0.034(3) 0.022(4) 0.006(3) 0.003(3) 0.001(3)
C35 0.039(4) 0.020(3) 0.030(4) -0.001(3) -0.001(3) -0.001(3)
C36 0.038(5) 0.056(5) 0.029(4) -0.007(3) 0.003(3) 0.008(3)
C37 0.040(5) 0.029(3) 0.022(4) -0.004(3) -0.001(3) -0.007(3)
C38 0.034(4) 0.039(4) 0.038(4) -0.002(3) 0.002(3) -0.004(3)
C39 0.043(6) 0.047(5) 0.076(7) 0.004(5) -0.010(5) 0.000(4)
C40 0.082(8) 0.045(5) 0.091(8) -0.005(5) -0.014(6) -0.011(5)
C41 0.093(7) 0.024(4) 0.068(6) 0.002(4) 0.007(5) 0.019(4)
C42 0.057(7) 0.091(7) 0.052(6) 0.008(5) -0.004(5) 0.033(5)
C43 0.044(5) 0.060(5) 0.059(6) 0.013(4) 0.008(4) 0.006(4)
C44 0.040(4) 0.032(3) 0.031(4) 0.000(3) -0.006(4) 0.003(3)
N1 0.032(5) 0.055(4) 0.029(5) -0.002(3) 0.009(4) 0.011(2)
N2 0.034(3) 0.047(3) 0.021(3) -0.001(3) 0.002(2) 0.008(3)
N3 0.039(4) 0.047(3) 0.027(3) -0.004(3) 0.001(3) 0.008(3)
N4 0.037(5) 0.035(3) 0.032(4) -0.011(2) -0.001(4) 0.005(2)
N5 0.037(3) 0.026(3) 0.028(3) -0.001(2) 0.003(3) -0.001(2)
N6 0.044(5) 0.053(4) 0.025(5) -0.012(2) -0.001(4) 0.012(3)
N7 0.034(3) 0.039(3) 0.023(3) -0.005(2) 0.000(3) 0.008(3)
N8 0.035(3) 0.041(3) 0.028(3) -0.006(2) 0.002(3) 0.005(2)
N9 0.047(5) 0.040(3) 0.018(4) -0.004(2) 0.001(4) -0.006(2)
N10 0.034(3) 0.029(3) 0.030(3) -0.001(2) -0.002(3) -0.001(2)
O1 0.058(5) 0.149(6) 0.048(5) -0.002(5) -0.017(4) 0.030(5)
O2 0.044(4) 0.107(5) 0.024(3) -0.011(3) 0.003(3) 0.014(3)
O3 0.036(4) 0.134(6) 0.054(5) 0.006(4) -0.017(4) 0.015(4)
O4 0.041(3) 0.090(4) 0.041(4) -0.016(3) 0.000(3) 0.011(3)

loop_
_atom_type_symbol
_atom_type_description
_atom_type_scat_dispersion_real
_atom_type_scat_dispersion_imag
_atom_type_scat_source
C C 0.0033 0.0016 'International Tables Vol C Tables 4.2.6.8 and 6.1.1.4'
H H 0.0000 0.0000 'International Tables Vol C Tables 4.2.6.8 and 6.1.1.4'
N N 0.0061 0.0033 'International Tables Vol C Tables 4.2.6.8 and 6.1.1.4'
O O 0.0106 0.0060 'International Tables Vol C Tables 4.2.6.8 and 6.1.1.4'

loop_
_geom_angle_atom_site_label_1
_geom_angle_atom_site_label_2
_geom_angle_atom_site_label_3
_geom_angle
O1 C1 H1A 109.5
O1 C1 H1B 109.5
H1A C1 H1B 109.5
O1 C1 H1C 109.5
H1A C1 H1C 109.5
H1B C1 H1C 109.5
C7 C2 C3 119.6(7)
C7 C2 O1 116.6(8)
C3 C2 O1 123.7(8)
C2 C3 C4 120.0(7)
C2 C3 H3A 120.0
C4 C3 H3A 120.0
C3 C4 C5 119.9(7)
C3 C4 C8 117.9(6)
C5 C4 C8 122.0(7)
C6 C5 C4 119.3(9)
C6 C5 H5A 120.4
C4 C5 H5A 120.4
C5 C6 C7 120.3(9)
C5 C6 H6A 119.8
C7 C6 H6A 119.9
C2 C7 C6 120.6(8)
C2 C7 H7A 119.7
C6 C7 H7A 119.7
O2 C8 C9 122.1(6)
O2 C8 C4 120.7(6)
C9 C8 C4 117.2(6)
C11 C9 N2 102.7(6)
C11 C9 C8 132.9(7)
N2 C9 C8 124.4(6)
N1 C10 C13 133.5(7)
N1 C10 N2 112.1(7)
C13 C10 N2 114.3(6)
N1 C11 C9 114.7(8)
N1 C11 H11A 122.6
C9 C11 H11A 122.6
N3 C12 N2 122.8(6)
N3 C12 H12A 118.6
N2 C12 H12A 118.6
C14 C13 C10 118.6(6)
C14 C13 N4 110.5(6)
C10 C13 N4 130.8(7)
N3 C14 N5 125.6(6)
N3 C14 C13 127.3(6)
N5 C14 C13 107.1(6)
N4 C15 N5 112.8(7)
N4 C15 H15A 123.6
N5 C15 H15A 123.6
N5 C16 C22 112.9(5)
N5 C16 H16A 109.0
C22 C16 H16A 109.0
N5 C16 H16B 109.0
C22 C16 H16B 109.0
H16A C16 H16B 107.8
C18 C17 C22 120.8(9)
C18 C17 H17A 119.6
C22 C17 H17A 119.6
C19 C18 C17 121.0(9)
C19 C18 H18A 119.5
C17 C18 H18A 119.5
C18 C19 C20 117.5(7)
C18 C19 H19A 121.3
C20 C19 H19A 121.3
C21 C20 C19 123.5(8)
C21 C20 H20A 118.2
C19 C20 H20A 118.2
C20 C21 C22 119.7(7)
C20 C21 H21A 120.1
C22 C21 H21A 120.1
C17 C22 C21 117.3(7)
C17 C22 C16 122.4(7)
C21 C22 C16 120.3(6)
O3 C23 H23A 109.5
O3 C23 H23B 109.5
H23A C23 H23B 109.5
O3 C23 H23C 109.5
H23A C23 H23C 109.5
H23B C23 H23C 109.5
O3 C24 C25 115.3(8)
O3 C24 C29 124.8(8)
C25 C24 C29 119.8(8)
C26 C25 C24 119.9(9)
C26 C25 H25A 120.0
C24 C25 H25A 120.0
C25 C26 C27 120.7(9)
C25 C26 H26A 119.6
C27 C26 H26A 119.6
C28 C27 C26 118.9(8)
C28 C27 H27A 120.6
C26 C27 H27A 120.6
C27 C28 C29 121.1(7)
C27 C28 C30 122.2(7)
C29 C28 C30 116.7(7)
C28 C29 C24 119.5(7)
C28 C29 H29A 120.2
C24 C29 H29A 120.2
O4 C30 C31 122.5(6)
O4 C30 C28 119.8(6)
C31 C30 C28 117.7(6)
C32 C31 N7 105.7(6)
C32 C31 C30 129.9(7)
N7 C31 C30 124.2(6)
N6 C32 C31 112.3(8)
N6 C32 H32A 123.9
C31 C32 H32A 123.9
N6 C33 N7 111.5(7)
N6 C33 C34 134.0(7)
N7 C33 C34 114.5(6)
N9 C34 C35 111.7(6)
N9 C34 C33 132.4(7)
C35 C34 C33 115.8(6)
N8 C35 N10 126.9(6)
N8 C35 C34 128.6(6)
N10 C35 C34 104.5(6)
N8 C36 N7 123.5(6)
N8 C36 H36A 118.3
N7 C36 H36A 118.3
N9 C37 N10 115.5(7)
N9 C37 H37A 122.3
N10 C37 H37A 122.3
N10 C38 C44 113.2(6)
N10 C38 H38A 108.9
C44 C38 H38A 108.9
N10 C38 H38B 108.9
C44 C38 H38B 108.9
H38A C38 H38B 107.7
C40 C39 C44 120.5(9)
C40 C39 H39A 119.7
C44 C39 H39A 119.7
C39 C40 C41 121.5(9)
C39 C40 H40A 119.3
C41 C40 H40A 119.3
C40 C41 C42 120.4(8)
C40 C41 H41A 119.8
C42 C41 H41A 119.8
C41 C42 C43 119.2(8)
C41 C42 H42A 120.4
C43 C42 H42A 120.4
C44 C43 C42 119.3(8)
C44 C43 H43 120.3
C42 C43 H43 120.3
C39 C44 C43 119.0(7)
C39 C44 C38 121.7(7)
C43 C44 C38 119.4(6)
C10 N1 C11 104.2(8)
C12 N2 C10 123.0(6)
C12 N2 C9 130.8(5)
C10 N2 C9 106.2(5)
C12 N3 C14 113.9(6)
C15 N4 C13 104.0(6)
C14 N5 C15 105.5(5)
C14 N5 C16 127.7(6)
C15 N5 C16 126.4(6)
C33 N6 C32 105.6(7)
C36 N7 C31 131.9(5)
C36 N7 C33 123.2(6)
C31 N7 C33 104.9(5)
C36 N8 C35 114.3(6)
C37 N9 C34 102.6(7)
C35 N10 C37 105.7(5)
C35 N10 C38 126.0(6)
C37 N10 C38 128.1(6)
C1 O1 C2 119.3(9)
C24 O3 C23 116.7(8)

loop_
_geom_bond_atom_site_label_1
_geom_bond_atom_site_label_2
_geom_bond_distance
C1 O1 1.338(15)
C1 H1A 0.9600
C1 H1B 0.9600
C1 H1C 0.9600
C2 C7 1.370(12)
C2 C3 1.378(10)
C2 O1 1.388(11)
C3 C4 1.392(9)
C3 H3A 0.9300
C4 C5 1.384(11)
C4 C8 1.487(9)
C5 C6 1.379(11)
C5 H5A 0.9300
C6 C7 1.380(13)
C6 H6A 0.9300
C7 H7A 0.9300
C8 O2 1.237(8)
C8 C9 1.444(9)
C9 C11 1.365(11)
C9 N2 1.414(8)
C10 N1 1.308(10)
C10 C13 1.377(10)
C10 N2 1.403(9)
C11 N1 1.361(12)
C11 H11A 0.9300
C12 N3 1.315(8)
C12 N2 1.385(8)
C12 H12A 0.9300
C13 C14 1.376(9)
C13 N4 1.385(10)
C14 N3 1.360(8)
C14 N5 1.367(8)
C15 N4 1.333(9)
C15 N5 1.382(8)
C15 H15A 0.9300
C16 N5 1.461(8)
C16 C22 1.489(9)
C16 H16A 0.9700
C16 H16B 0.9700
C17 C18 1.375(10)
C17 C22 1.383(11)
C17 H17A 0.9300
C18 C19 1.356(12)
C18 H18A 0.9300
C19 C20 1.354(12)
C19 H19A 0.9300
C20 C21 1.345(11)
C20 H20A 0.9300
C21 C22 1.388(10)
C21 H21A 0.9300
C23 O3 1.463(14)
C23 H23A 0.9600
C23 H23B 0.9600
C23 H23C 0.9600
C24 O3 1.355(11)
C24 C25 1.381(12)
C24 C29 1.391(10)
C25 C26 1.374(14)
C25 H25A 0.9300
C26 C27 1.394(11)
C26 H26A 0.9300
C27 C28 1.370(11)
C27 H27A 0.9300
C28 C29 1.382(10)
C28 C30 1.509(9)
C29 H29A 0.9300
C30 O4 1.228(8)
C30 C31 1.442(9)
C31 C32 1.382(11)
C31 N7 1.405(8)
C32 N6 1.346(12)
C32 H32A 0.9300
C33 N6 1.346(10)
C33 N7 1.409(9)
C33 C34 1.421(10)
C34 N9 1.381(10)
C34 C35 1.400(9)
C35 N8 1.345(8)
C35 N10 1.372(8)
C36 N8 1.303(8)
C36 N7 1.376(8)
C36 H36A 0.9300
C37 N9 1.299(9)
C37 N10 1.367(8)
C37 H37A 0.9300
C38 N10 1.462(8)
C38 C44 1.502(9)
C38 H38A 0.9700
C38 H38B 0.9700
C39 C40 1.344(11)
C39 C44 1.385(11)
C39 H39A 0.9300
C40 C41 1.363(12)
C40 H40A 0.9300
C41 C42 1.362(12)
C41 H41A 0.9300
C42 C43 1.413(12)
C42 H42A 0.9300
C43 C44 1.392(10)
C43 H43 0.9300

loop_
_geom_hbond_atom_site_label_D
_geom_hbond_atom_site_label_H
_geom_hbond_atom_site_label_A
_geom_hbond_distance_DH
_geom_hbond_distance_HA
_geom_hbond_distance_DA
_geom_hbond_angle_DHA
_geom_hbond_site_symmetry_A
C38 H38B O2 0.97 2.41 3.190(9) 137.4 .
C37 H37A N1 0.93 2.48 3.332(10) 152.5 2_665
C36 H36A O4 0.93 2.38 2.957(9) 119.9 .
C16 H16A O4 0.97 2.37 3.177(9) 139.8 .
C15 H15A N6 0.93 2.43 3.299(11) 154.6 4_544
C12 H12A O2 0.93 2.36 2.943(9) 120.4 .
C12 H12A O2 0.93 2.36 2.943(9) 120.4 .
C15 H15A N6 0.93 2.43 3.299(11) 154.6 4_544
C16 H16A O4 0.97 2.37 3.177(9) 139.8 .
C36 H36A O4 0.93 2.38 2.957(9) 119.9 .
C37 H37A N1 0.93 2.48 3.332(10) 152.5 2_665
C38 H38B O2 0.97 2.41 3.190(9) 137.4 .

loop_
_geom_torsion_atom_site_label_1
_geom_torsion_atom_site_label_2
_geom_torsion_atom_site_label_3
_geom_torsion_atom_site_label_4
_geom_torsion
C7 C2 C3 C4 1.5(13)
O1 C2 C3 C4 -178.3(8)
C2 C3 C4 C5 -4.1(11)
C2 C3 C4 C8 -179.8(7)
C3 C4 C5 C6 4.9(13)
C8 C4 C5 C6 -179.6(8)
C4 C5 C6 C7 -3.1(16)
C3 C2 C7 C6 0.3(17)
O1 C2 C7 C6 -179.9(10)
C5 C6 C7 C2 0.5(18)
C3 C4 C8 O2 37.3(10)
C5 C4 C8 O2 -138.3(8)
C3 C4 C8 C9 -141.3(7)
C5 C4 C8 C9 43.1(10)
O2 C8 C9 C11 -169.0(8)
C4 C8 C9 C11 9.6(12)
O2 C8 C9 N2 8.8(11)
C4 C8 C9 N2 -172.6(6)
N2 C9 C11 N1 1.7(9)
C8 C9 C11 N1 179.8(7)
N1 C10 C13 C14 179.6(8)
N2 C10 C13 C14 -3.7(10)
N1 C10 C13 N4 -2.8(14)
N2 C10 C13 N4 173.9(7)
C10 C13 C14 N3 1.1(11)
N4 C13 C14 N3 -177.0(6)
C10 C13 C14 N5 178.5(6)
N4 C13 C14 N5 0.4(8)
C22 C17 C18 C19 3.0(16)
C17 C18 C19 C20 0.1(14)
C18 C19 C20 C21 -3.3(13)
C19 C20 C21 C22 3.3(12)
C18 C17 C22 C21 -2.9(15)
C18 C17 C22 C16 179.0(8)
C20 C21 C22 C17 -0.1(12)
C20 C21 C22 C16 178.0(7)
N5 C16 C22 C17 -35.8(10)
N5 C16 C22 C21 146.1(7)
O3 C24 C25 C26 -178.2(10)
C29 C24 C25 C26 -1.5(15)
C24 C25 C26 C27 0.8(17)
C25 C26 C27 C28 1.3(15)
C26 C27 C28 C29 -2.6(12)
C26 C27 C28 C30 178.5(8)
C27 C28 C29 C24 1.8(11)
C30 C28 C29 C24 -179.1(6)
O3 C24 C29 C28 176.6(8)
C25 C24 C29 C28 0.2(12)
C27 C28 C30 O4 138.4(7)
C29 C28 C30 O4 -40.6(10)
C27 C28 C30 C31 -42.1(10)
C29 C28 C30 C31 138.9(7)
O4 C30 C31 C32 168.2(8)
C28 C30 C31 C32 -11.2(12)
O4 C30 C31 N7 -6.7(11)
C28 C30 C31 N7 173.9(6)
N7 C31 C32 N6 -2.5(9)
C30 C31 C32 N6 -178.1(7)
N6 C33 C34 N9 3.6(14)
N7 C33 C34 N9 -174.1(7)
N6 C33 C34 C35 178.9(7)
N7 C33 C34 C35 1.1(9)
N9 C34 C35 N8 178.3(6)
C33 C34 C35 N8 2.1(10)
N9 C34 C35 N10 -1.5(7)
C33 C34 C35 N10 -177.7(5)
C44 C39 C40 C41 3.3(17)
C39 C40 C41 C42 -2.5(16)
C40 C41 C42 C43 0.5(14)
C41 C42 C43 C44 0.6(13)
C40 C39 C44 C43 -2.1(15)
C40 C39 C44 C38 176.7(9)
C42 C43 C44 C39 0.1(13)
C42 C43 C44 C38 -178.7(7)
N10 C38 C44 C39 33.0(11)
N10 C38 C44 C43 -148.3(7)
C13 C10 N1 C11 175.6(8)
N2 C10 N1 C11 -1.2(8)
C9 C11 N1 C10 -0.3(9)
N3 C12 N2 C10 -2.5(10)
N3 C12 N2 C9 177.1(6)
N1 C10 N2 C12 -178.1(6)
C13 C10 N2 C12 4.5(10)
N1 C10 N2 C9 2.3(8)
C13 C10 N2 C9 -175.2(6)
C11 C9 N2 C12 178.1(7)
C8 C9 N2 C12 -0.2(11)
C11 C9 N2 C10 -2.2(7)
C8 C9 N2 C10 179.4(7)
N2 C12 N3 C14 -0.5(9)
N5 C14 N3 C12 -175.8(6)
C13 C14 N3 C12 1.2(10)
N5 C15 N4 C13 -4.2(7)
C14 C13 N4 C15 2.3(7)
C10 C13 N4 C15 -175.5(7)
N3 C14 N5 C15 174.7(6)
C13 C14 N5 C15 -2.9(7)
N3 C14 N5 C16 2.2(10)
C13 C14 N5 C16 -175.3(6)
N4 C15 N5 C14 4.6(7)
N4 C15 N5 C16 177.1(5)
C22 C16 N5 C14 92.5(8)
C22 C16 N5 C15 -78.5(8)
N7 C33 N6 C32 -0.7(8)
C34 C33 N6 C32 -178.5(8)
C31 C32 N6 C33 2.0(9)
N8 C36 N7 C31 -178.8(7)
N8 C36 N7 C33 1.7(11)
C32 C31 N7 C36 -177.6(7)
C30 C31 N7 C36 -1.7(11)
C32 C31 N7 C33 1.9(8)
C30 C31 N7 C33 177.8(7)
N6 C33 N7 C36 178.8(6)
C34 C33 N7 C36 -2.9(10)
N6 C33 N7 C31 -0.7(8)
C34 C33 N7 C31 177.5(6)
N7 C36 N8 C35 1.4(9)
N10 C35 N8 C36 176.3(6)
C34 C35 N8 C36 -3.4(9)
N10 C37 N9 C34 -2.0(7)
C35 C34 N9 C37 2.1(7)
C33 C34 N9 C37 177.5(7)
N8 C35 N10 C37 -179.5(6)
C34 C35 N10 C37 0.2(6)
N8 C35 N10 C38 -3.7(9)
C34 C35 N10 C38 176.0(5)
N9 C37 N10 C35 1.2(7)
N9 C37 N10 C38 -174.5(6)
C44 C38 N10 C35 -91.1(7)
C44 C38 N10 C37 83.8(8)
C7 C2 O1 C1 171.6(10)
C3 C2 O1 C1 -8.6(15)
C25 C24 O3 C23 -172.8(8)
C29 C24 O3 C23 10.7(13)
